data_2002028
loop_
_publ_author_name
'Blake, A. J.'
'\<Z\'ak, Z.'

_publ_section_title
;
 Structure of disulfuryl difluoride at 100 K
;
_journal_issue 1
_journal_name_full 'Acta Crystallographica Section C'
_journal_page_first 7
_journal_page_last 9
_journal_paper_doi 10.1107/S0108270192005547
_journal_volume 49
_journal_year 1993
_chemical_formula_sum 'F2 O5 S2'
_chemical_formula_weight 182.07
_space_group_crystal_system tetragonal
_space_group_IT_number 114
_space_group_name_Hall 'P -4 2n'
_space_group_name_H-M_alt 'P -4 21 c'
_cell_angle_alpha 90.0
_cell_angle_beta 90.0
_cell_angle_gamma 90.0
_cell_formula_units_Z 4
_cell_length_a 7.5214(5)
_cell_length_b 7.5214(5)
_cell_length_c 9.2610(10)
_cell_volume 523.91(8)
_diffrn_radiation_type Mo
_diffrn_radiation_wavelength 0.71073
_exptl_absorpt_coefficient_mu 0.975
_exptl_crystal_density_diffrn 2.308
_exptl_crystal_F_000 360
_cod_data_source_file ha0109.cif
_cod_data_source_block ha0109_structure_1_of_1
_cod_original_cell_volume 523.9
_cod_original_sg_symbol_H-M 'P -4 21/c'
_cod_database_code 2002028
_cod_depositor_comments
;
 Updating space group information.

 Antanas Vaitkus,
 2018-04-20
;

loop_
_space_group_symop_id
_space_group_symop_operation_xyz
1 x,y,z
2 y,-x,-z
3 -x,-y,z
4 -y,x,-z
5 x+1/2,-y+1/2,-z+1/2
6 -y+1/2,-x+1/2,z+1/2
7 -x+1/2,y+1/2,-z+1/2
8 y+1/2,x+1/2,z+1/2

loop_
_atom_site_label
_atom_site_fract_x
_atom_site_fract_y
_atom_site_fract_z
_atom_site_U_iso_or_equiv
S 0.67174(6) 0.07795(7) 0.13701(5) 0.0176(3)
O(1) 0.5 0.0 0.21942(19) 0.0209(9)
O(2) 0.7064(2) -0.0234(2) 0.01310(18) 0.0238(8)
O(3) 0.7935(2) 0.1132(3) 0.2470(2) 0.0361(10)
F 0.5925(2) 0.25385(18) 0.08757(17) 0.0273(7)

loop_
_geom_angle_atom_site_label_1
_geom_angle_atom_site_label_2
_geom_angle_atom_site_label_3
_geom_angle
S O(1) S 123.44(7)
O(1) S O(3) 104.46(9)
O(2) S O(3) 125.35(11)
O(3) S F 108.16(10)
O(1) S O(2) 109.82(8)
O(1) S F 98.34(7)
O(2) S F 107.42(9)

loop_
_geom_bond_atom_site_label_1
_geom_bond_atom_site_label_2
_geom_bond_distance
S O(1) 1.6108(11)
S O(3) 1.395(2)
S O(2) 1.4021(18)
S F 1.5215(16)
